data_1536842
loop_
_publ_author_name
'Rastsvetaeva, R.K.'
'Khomyakov, A.P.'
'Andrianov, V.I.'
'Gusev, A.I.'

_publ_section_title
;
 Crystal structure of alluaivite
;
_journal_name_full 'Doklady Akademii Nauk SSSR'
_journal_page_first 1379
_journal_page_last 1383
_journal_volume 312
_journal_year 1990
_chemical_formula_sum 'Ca4.5 Cl0.8 K0.165 Na18.78 Nb0.69 O75.535 Si26 Ti2.31'
_chemical_name_systematic
;
(Ti2.31 Nb0.69) (Ca4.5 Mn1.5) (Na18.78 Sr0.3 Ce0.09) K0.165 (Si3 O9)2 (Si10 
O28)2 Cl0.8 (H2 O)1.53
;
_space_group_IT_number 166
_symmetry_space_group_name_Hall '-R 3 2"'
_symmetry_space_group_name_H-M 'R -3 m :H'
_cell_angle_alpha 90
_cell_angle_beta 90
_cell_angle_gamma 120
_cell_formula_units_Z 6
_cell_length_a 14.046
_cell_length_b 14.046
_cell_length_c 60.6
_cell_volume 10354.010
_citation_journal_id_ASTM DANKAS
_cod_data_source_file Rastsvetaeva_DANKAS_1990_1067.cif
_cod_data_source_block Ca4.5Cl0.8K0.165Na18.78Nb0.69O75.535Si26Ti2.31
_cod_original_cell_volume 10354.01
_cod_database_code 1536842

loop_
_symmetry_equiv_pos_as_xyz
x,y,z
-y,x-y,z
-x+y,-x,z
y,x,-z
-x,-x+y,-z
x-y,-y,-z
-x,-y,-z
y,-x+y,-z
x-y,x,-z
-y,-x,z
x,x-y,z
-x+y,y,z
x+2/3,y+1/3,z+1/3
-y+2/3,x-y+1/3,z+1/3
-x+y+2/3,-x+1/3,z+1/3
y+2/3,x+1/3,-z+1/3
-x+2/3,-x+y+1/3,-z+1/3
x-y+2/3,-y+1/3,-z+1/3
-x+2/3,-y+1/3,-z+1/3
y+2/3,-x+y+1/3,-z+1/3
x-y+2/3,x+1/3,-z+1/3
-y+2/3,-x+1/3,z+1/3
x+2/3,x-y+1/3,z+1/3
-x+y+2/3,y+1/3,z+1/3
x+1/3,y+2/3,z+2/3
-y+1/3,x-y+2/3,z+2/3
-x+y+1/3,-x+2/3,z+2/3
y+1/3,x+2/3,-z+2/3
-x+1/3,-x+y+2/3,-z+2/3
x-y+1/3,-y+2/3,-z+2/3
-x+1/3,-y+2/3,-z+2/3
y+1/3,-x+y+2/3,-z+2/3
x-y+1/3,x+2/3,-z+2/3
-y+1/3,-x+2/3,z+2/3
x+1/3,x-y+2/3,z+2/3
-x+y+1/3,y+2/3,z+2/3

loop_
_atom_site_label
_atom_site_type_symbol
_atom_site_fract_x
_atom_site_fract_y
_atom_site_fract_z
_atom_site_occupancy
_atom_site_U_iso_or_equiv
O8 O-2 0.4895 -0.021 0.4442 1 0.0
O22 O-2 0.6667 0.3333 0.4483 1 0.0
Nb1 Nb+5 0.342 0.171 0.4163 0.23 0.0
Si1 Si+4 0.2063 0.4126 0.4608 1 0.0
O18 O-2 0.2734 0.5468 0.4591 1 0.0
Si6 Si+4 0.0625 0.3426 0.2842 1 0.0
Na4 Na+1 0.2246 0.4492 0.3351 0.78 0.0
Cl1 Cl-1 0 0 0.3543 0.8 0.0
Na8 Na+1 0.5 0.5 0 0.22 0.0
Ca2 Ca+2 0.7396 0.7396 0.5 0.75 0.0
O19 O-2 0.3333 0.6667 0.4041 1 0.0
O15 O-2 0.6897 0.6147 0.1907 1 0.0
O11 O-2 0.3919 0.6081 0.3672 1 0.0
Si2 Si+4 0.525 0.2625 0.3735 1 0.0
Ti1 Ti+4 0.342 0.171 0.4163 0.77 0.0
O16 O-2 0.0542 0.4395 0.3877 1 0.0
Na3 Na+1 0.236 0.118 0.3622 1 0.0
Si3 Si+4 0.0848 0.5424 0.3712 1 0.0
Ca1 Ca+2 0.7376 0 0 0.75 0.0
O5 O-2 0.4433 0.5567 0.2307 1 0.0
Si4 Si+4 0.4047 0.5953 0.2095 1 0.0
Si7 Si+4 0.3333 0.6667 0.3781 1 0.0
Na1 Na+1 0.4864 0.2432 0.482 1 0.0
O20 O-2 0.3333 0.6667 0.4964 1 0.0
O2 O-2 0.0258 0.5129 0.3481 1 0.0
O9 O-2 0.6038 0.3962 0.372 1 0.0
O17 O-2 0.4424 0.3594 0.2333 1 0.0
Si5 Si+4 0.3496 0.2847 0.2157 1 0.0
O4 O-2 0.1825 0.365 0.4848 1 0.0
Si8 Si+4 0.3333 0.6667 0.4715 1 0.0
Na6 Na+1 0.1043 0.5522 0.0894 0.9 0.0
O14 O-2 0.0729 0.7026 0.3097 1 0.0
O6 O-2 0.4738 0.2369 0.3982 1 0.0
O10 O-2 0.4313 0.5687 0.1862 1 0.0
Na2 Na+1 0.5574 0.4426 0.409 1 0.0
O7 O-2 0.0623 0.1246 0.4543 1 0.0
O1 O-2 0.1717 0.3434 0.3914 1 0.0
O13 O-2 0.2781 0.3745 0.4458 1 0.0
O23 O-2 0.3333 0.6667 0.05 0.2 0.0
K1 K+1 0 0 0.5 0.33 0.0
Na5 Na+1 0.414 0.586 0.4221 0.97 0.0
O12 O-2 0.2691 0.039 0.398 1 0.0
O3 O-2 0.5527 0.4473 0.3124 1 0.0
Na7 Na+1 0.3333 0.1667 0.1667 1 0.0
O21 O-2 0 0 0.5 0.67 0.0
